data_7103429
loop_
_publ_author_name
'Zhu, Zhi-Qiang'
'Xiang, Shaoji'
'Chen, Qing-Yun'
'Chen, Chaosen'
'Zeng, Zhuo'
'Cui, Yi-Ping'
'Xiao, Ji-Chang'

_publ_section_title
;
 Novel low-melting salts with donor-acceptor substituents as targets
 for second-order nonlinear optical applications.
;
_journal_issue 40
_journal_name_full 'Chemical communications (Cambridge, England)'
_journal_page_first 5016
_journal_page_last 5018
_journal_paper_doi 10.1039/b810671a
_journal_year 2008
_chemical_formula_sum 'C16 H13 F6 N4 O5 P'
_chemical_formula_weight 486.27
_chemical_name_systematic
;
?
;
_space_group_IT_number 14
_symmetry_cell_setting monoclinic
_symmetry_space_group_name_Hall '-P 2ybc'
_symmetry_space_group_name_H-M 'P 1 21/c 1'
_atom_sites_solution_hydrogens geom
_atom_sites_solution_primary direct
_atom_sites_solution_secondary difmap
_audit_creation_method SHELXL-97
_cell_angle_alpha 90.00
_cell_angle_beta 115.839(2)
_cell_angle_gamma 90.00
_cell_formula_units_Z 4
_cell_length_a 11.1474(10)
_cell_length_b 16.3515(15)
_cell_length_c 12.3412(11)
_cell_measurement_reflns_used 2732
_cell_measurement_temperature 293(2)
_cell_measurement_theta_max 42.932
_cell_measurement_theta_min 4.433
_cell_volume 2024.6(3)
_computing_cell_refinement 'Bruker SMART'
_computing_data_collection 'Bruker SMART'
_computing_data_reduction 'Bruker SHELXTL'
_computing_molecular_graphics 'Bruker SHELXTL'
_computing_publication_material 'Bruker SHELXTL'
_computing_structure_refinement 'SHELXL-97 (Sheldrick, 1997)'
_computing_structure_solution 'SHELXS-97 (Sheldrick, 1990)'
_diffrn_ambient_temperature 293(2)
_diffrn_measured_fraction_theta_full 0.996
_diffrn_measured_fraction_theta_max 0.996
_diffrn_measurement_device_type 'CCD area detector'
_diffrn_measurement_method 'phi and omega scans'
_diffrn_radiation_monochromator graphite
_diffrn_radiation_source 'fine-focus sealed tube'
_diffrn_radiation_type MoK\a
_diffrn_radiation_wavelength 0.71073
_diffrn_reflns_av_R_equivalents 0.0977
_diffrn_reflns_av_sigmaI/netI 0.0687
_diffrn_reflns_limit_h_max 7
_diffrn_reflns_limit_h_min -14
_diffrn_reflns_limit_k_max 20
_diffrn_reflns_limit_k_min -20
_diffrn_reflns_limit_l_max 15
_diffrn_reflns_limit_l_min -11
_diffrn_reflns_number 11841
_diffrn_reflns_theta_full 27.00
_diffrn_reflns_theta_max 27.00
_diffrn_reflns_theta_min 2.03
_exptl_absorpt_coefficient_mu 0.228
_exptl_absorpt_correction_T_max 1.00000
_exptl_absorpt_correction_T_min 0.76071
_exptl_absorpt_correction_type empirical
_exptl_crystal_colour colorless
_exptl_crystal_density_diffrn 1.595
_exptl_crystal_density_method 'not measured'
_exptl_crystal_description prismatic
_exptl_crystal_F_000 984
_exptl_crystal_size_max 0.497
_exptl_crystal_size_mid 0.419
_exptl_crystal_size_min 0.321
_refine_diff_density_max 0.626
_refine_diff_density_min -0.352
_refine_diff_density_rms 0.066
_refine_ls_extinction_coef 0.003(2)
_refine_ls_extinction_expression Fc^*^=kFc[1+0.001xFc^2^\l^3^/sin(2\q)]^-1/4^
_refine_ls_extinction_method SHELXL
_refine_ls_goodness_of_fit_ref 1.043
_refine_ls_hydrogen_treatment constr
_refine_ls_matrix_type full
_refine_ls_number_parameters 291
_refine_ls_number_reflns 4395
_refine_ls_number_restraints 0
_refine_ls_restrained_S_all 1.043
_refine_ls_R_factor_all 0.1069
_refine_ls_R_factor_gt 0.0755
_refine_ls_shift/su_max 0.000
_refine_ls_shift/su_mean 0.000
_refine_ls_structure_factor_coef Fsqd
_refine_ls_weighting_details 'calc w=1/[\s^2^(Fo^2^)+(0.1466P)^2^+0.0000P] where P=(Fo^2^+2Fc^2^)/3'
_refine_ls_weighting_scheme calc
_refine_ls_wR_factor_gt 0.2264
_refine_ls_wR_factor_ref 0.2522
_reflns_number_gt 2694
_reflns_number_total 4395
_reflns_threshold_expression >2sigma(I)
_cod_data_source_file b810671a.txt
_cod_data_source_block cd26343
_cod_depositor_comments
;
The following automatic conversions were performed:
'_symmetry_cell_setting' value 'Monoclinic' changed to 'monoclinic'
according to '/home/saulius/struct/CIF-dictionaries/cif_core.dic'
dictionary named 'cif_core.dic' version 2.4.1 from 2010-06-29.

Automatic conversion script
Id: cif_fix_enum 1527 2010-12-29 10:47:43Z saulius 
;
_cod_original_sg_symbol_H-M P2(1)/c
_cod_database_code 7103429

loop_
_symmetry_equiv_pos_as_xyz
'x, y, z'
'-x, y+1/2, -z+1/2'
'-x, -y, -z'
'x, -y-1/2, z-1/2'

loop_
_atom_site_label
_atom_site_type_symbol
_atom_site_fract_x
_atom_site_fract_y
_atom_site_fract_z
_atom_site_U_iso_or_equiv
_atom_site_adp_type
_atom_site_occupancy
_atom_site_symmetry_multiplicity
_atom_site_calc_flag
_atom_site_refinement_flags
_atom_site_disorder_assembly
_atom_site_disorder_group
P1 P 0.39505(10) 0.08707(5) 0.15552(9) 0.0596(4) Uani 1 1 d . . .
O1 O 1.1578(3) 0.00684(19) 0.4486(3) 0.0827(9) Uani 1 1 d . . .
O2 O 0.5665(4) 0.29170(18) 0.0299(3) 0.0946(10) Uani 1 1 d . . .
O3 O 0.3854(4) 0.3414(2) 0.0136(3) 0.1119(12) Uani 1 1 d . . .
O4 O -0.0352(5) 0.2163(3) -0.2354(6) 0.118(2) Uani 1 1 d . . .
O5 O -0.0516(4) 0.1767(3) -0.4093(6) 0.116(2) Uani 1 1 d . . .
N1 N 0.5699(3) 0.16790(17) -0.1078(2) 0.0559(7) Uani 1 1 d . . .
N2 N 0.7663(3) 0.13207(17) 0.0235(2) 0.0564(7) Uani 1 1 d . . .
N3 N 0.4475(4) 0.29397(18) -0.0157(3) 0.0726(9) Uani 1 1 d . . .
N4 N 0.0107(5) 0.1954(3) -0.3032(7) 0.1116(17) Uani 1 1 d . . .
F1 F 0.2620(4) 0.1317(3) 0.1136(4) 0.1223(18) Uani 1 1 d . . .
F2 F 0.5330(4) 0.0448(2) 0.1939(4) 0.1229(17) Uani 1 1 d . . .
F3 F 0.4611(4) 0.17056(17) 0.1449(3) 0.1215(11) Uani 1 1 d . . .
F4 F 0.3324(4) 0.00348(17) 0.1634(4) 0.1409(14) Uani 1 1 d . . .
F5 F 0.3706(4) 0.0691(2) 0.0212(3) 0.1255(12) Uani 1 1 d . . .
F6 F 0.4175(4) 0.10748(19) 0.2853(3) 0.1409(15) Uani 1 1 d . . .
C1 C 0.6375(3) 0.1285(2) -0.0051(3) 0.0547(8) Uani 1 1 d . . .
H1 H 0.6001 0.1024 0.0398 0.066 Uiso 1 1 calc R . .
C2 C 0.7804(4) 0.1746(3) -0.0672(4) 0.0764(11) Uani 1 1 d . . .
H2 H 0.8605 0.1859 -0.0707 0.092 Uiso 1 1 calc R . .
C3 C 0.6593(4) 0.1968(3) -0.1488(4) 0.0736(11) Uani 1 1 d . . .
H3 H 0.6390 0.2259 -0.2194 0.088 Uiso 1 1 calc R . .
C4 C 0.4299(3) 0.18064(19) -0.1601(3) 0.0534(8) Uani 1 1 d . . .
C5 C 0.3516(4) 0.1323(2) -0.2568(3) 0.0641(9) Uani 1 1 d . . .
H5 H 0.3913 0.0959 -0.2892 0.077 Uiso 1 1 calc R . .
C6 C 0.2138(4) 0.1380(2) -0.3060(4) 0.0763(11) Uani 1 1 d . . .
H6 H 0.1598 0.1064 -0.3719 0.092 Uiso 1 1 calc R . .
C7 C 0.1605(4) 0.1909(2) -0.2549(4) 0.0747(11) Uani 1 1 d . . .
C8 C 0.2320(4) 0.2407(2) -0.1620(4) 0.0702(10) Uani 1 1 d . . .
H8 H 0.1902 0.2767 -0.1310 0.084 Uiso 1 1 calc R . .
C9 C 0.3704(4) 0.23655(19) -0.1140(3) 0.0595(9) Uani 1 1 d . . .
C10 C 0.8690(3) 0.0988(2) 0.1313(3) 0.0565(8) Uani 1 1 d . . .
C11 C 0.9828(4) 0.0657(3) 0.1305(4) 0.0734(11) Uani 1 1 d . . .
H11 H 0.9929 0.0641 0.0596 0.088 Uiso 1 1 calc R . .
C12 C 1.0815(4) 0.0348(3) 0.2364(4) 0.0783(12) Uani 1 1 d . . .
H12 H 1.1591 0.0137 0.2366 0.094 Uiso 1 1 calc R . .
C13 C 1.0666(4) 0.0349(2) 0.3404(4) 0.0647(9) Uani 1 1 d . . .
C14 C 0.9500(4) 0.0670(3) 0.3400(3) 0.0706(10) Uani 1 1 d . . .
H14 H 0.9382 0.0663 0.4101 0.085 Uiso 1 1 calc R . .
C15 C 0.8533(4) 0.0993(2) 0.2364(3) 0.0640(9) Uani 1 1 d . . .
H15 H 0.7768 0.1217 0.2367 0.077 Uiso 1 1 calc R . .
C16 C 1.2767(4) -0.0321(3) 0.4533(5) 0.0987(15) Uani 1 1 d . . .
H16A H 1.2518 -0.0763 0.3966 0.128 Uiso 1 1 calc R . .
H16B H 1.3290 -0.0528 0.5329 0.128 Uiso 1 1 calc R . .
H16C H 1.3281 0.0072 0.4335 0.128 Uiso 1 1 calc R . .

loop_
_atom_site_aniso_label
_atom_site_aniso_U_11
_atom_site_aniso_U_22
_atom_site_aniso_U_33
_atom_site_aniso_U_23
_atom_site_aniso_U_13
_atom_site_aniso_U_12
P1 0.0813(7) 0.0470(5) 0.0645(6) -0.0018(4) 0.0447(5) -0.0012(4)
O1 0.0670(16) 0.094(2) 0.083(2) 0.0186(16) 0.0288(14) 0.0198(14)
O2 0.109(2) 0.0719(19) 0.086(2) -0.0277(16) 0.0265(19) -0.0198(17)
O3 0.128(3) 0.088(2) 0.100(3) -0.0269(19) 0.077(2) 0.010(2)
O4 0.109(3) 0.107(4) 0.156(7) 0.004(4) 0.096(4) 0.020(3)
O5 0.092(3) 0.130(4) 0.141(5) 0.003(3) -0.001(3) -0.001(2)
N1 0.0717(18) 0.0494(14) 0.0503(16) 0.0007(12) 0.0300(13) -0.0070(12)
N2 0.0650(17) 0.0566(15) 0.0522(16) -0.0027(12) 0.0298(13) -0.0075(13)
N3 0.118(3) 0.0482(17) 0.058(2) -0.0019(14) 0.045(2) -0.0041(18)
N4 0.084(3) 0.073(3) 0.157(5) 0.019(3) 0.034(3) 0.000(2)
F1 0.126(3) 0.143(4) 0.166(5) 0.049(3) 0.093(3) 0.055(3)
F2 0.137(3) 0.138(3) 0.154(5) 0.077(3) 0.111(3) 0.063(2)
F3 0.186(3) 0.0739(17) 0.126(2) -0.0080(16) 0.088(2) -0.0368(18)
F4 0.144(4) 0.0732(18) 0.129(3) -0.0369(19) 0.184(3) -0.051(2)
F5 0.198(3) 0.115(2) 0.089(2) -0.0274(17) 0.086(2) -0.052(2)
F6 0.174(5) 0.089(2) 0.090(2) -0.0164(16) 0.108(3) -0.016(2)
C1 0.069(2) 0.0510(18) 0.0509(19) 0.0028(14) 0.0322(16) -0.0039(15)
C2 0.082(3) 0.092(3) 0.067(3) 0.009(2) 0.044(2) -0.018(2)
C3 0.085(3) 0.084(3) 0.056(2) 0.0160(19) 0.034(2) -0.013(2)
C4 0.073(2) 0.0418(15) 0.0465(18) 0.0069(13) 0.0265(16) -0.0004(14)
C5 0.086(3) 0.0488(18) 0.052(2) -0.0010(15) 0.0244(18) 0.0051(17)
C6 0.083(3) 0.054(2) 0.069(3) 0.0026(18) 0.011(2) -0.0042(19)
C7 0.070(2) 0.053(2) 0.091(3) 0.018(2) 0.026(2) 0.0045(17)
C8 0.085(3) 0.0478(19) 0.083(3) 0.0155(18) 0.042(2) 0.0121(17)
C9 0.088(2) 0.0404(16) 0.0537(19) 0.0067(14) 0.0343(18) -0.0018(15)
C10 0.0580(19) 0.0579(19) 0.056(2) -0.0047(15) 0.0269(16) -0.0052(14)
C11 0.074(2) 0.094(3) 0.063(2) -0.003(2) 0.040(2) 0.003(2)
C12 0.063(2) 0.095(3) 0.087(3) -0.002(2) 0.043(2) 0.010(2)
C13 0.061(2) 0.064(2) 0.070(2) 0.0104(18) 0.0288(18) 0.0034(16)
C14 0.069(2) 0.087(3) 0.063(2) 0.010(2) 0.0354(19) 0.008(2)
C15 0.065(2) 0.074(2) 0.062(2) 0.0077(18) 0.0358(18) 0.0068(17)
C16 0.070(3) 0.110(4) 0.107(4) 0.020(3) 0.030(2) 0.019(3)

loop_
_atom_type_symbol
_atom_type_description
_atom_type_scat_dispersion_real
_atom_type_scat_dispersion_imag
_atom_type_scat_source
C C 0.0033 0.0016 'International Tables Vol C Tables 4.2.6.8 and 6.1.1.4'
H H 0.0000 0.0000 'International Tables Vol C Tables 4.2.6.8 and 6.1.1.4'
N N 0.0061 0.0033 'International Tables Vol C Tables 4.2.6.8 and 6.1.1.4'
O O 0.0106 0.0060 'International Tables Vol C Tables 4.2.6.8 and 6.1.1.4'
F F 0.0171 0.0103 'International Tables Vol C Tables 4.2.6.8 and 6.1.1.4'
P P 0.1023 0.0942 'International Tables Vol C Tables 4.2.6.8 and 6.1.1.4'

loop_
_geom_angle_atom_site_label_1
_geom_angle_atom_site_label_2
_geom_angle_atom_site_label_3
_geom_angle
_geom_angle_site_symmetry_1
_geom_angle_site_symmetry_3
_geom_angle_publ_flag
F1 P1 F6 86.7(2) . . ?
F1 P1 F4 92.6(2) . . ?
F6 P1 F4 89.97(18) . . ?
F1 P1 F2 176.8(2) . . ?
F6 P1 F2 95.0(2) . . ?
F4 P1 F2 90.1(2) . . ?
F1 P1 F3 88.8(2) . . ?
F6 P1 F3 91.63(18) . . ?
F4 P1 F3 177.98(17) . . ?
F2 P1 F3 88.5(2) . . ?
F1 P1 F5 92.0(2) . . ?
F6 P1 F5 178.13(19) . . ?
F4 P1 F5 91.43(17) . . ?
F2 P1 F5 86.2(2) . . ?
F3 P1 F5 87.00(17) . . ?
C13 O1 C16 117.9(4) . . ?
C1 N1 C3 108.5(3) . . ?
C1 N1 C4 124.0(3) . . ?
C3 N1 C4 127.4(3) . . ?
C1 N2 C2 107.4(3) . . ?
C1 N2 C10 124.5(3) . . ?
C2 N2 C10 128.0(3) . . ?
O3 N3 O2 123.2(4) . . ?
O3 N3 C9 117.0(4) . . ?
O2 N3 C9 119.8(3) . . ?
O4 N4 O5 126.8(6) . . ?
O4 N4 C7 118.1(6) . . ?
O5 N4 C7 115.1(6) . . ?
P1 F2 H1 100.6 . . ?
N2 C1 N1 109.4(3) . . ?
N2 C1 H1 125.3 . . ?
N1 C1 H1 125.3 . . ?
C3 C2 N2 108.2(3) . . ?
C3 C2 H2 125.9 . . ?
N2 C2 H2 125.9 . . ?
C2 C3 N1 106.5(3) . . ?
C2 C3 H3 126.8 . . ?
N1 C3 H3 126.8 . . ?
C5 C4 C9 119.8(3) . . ?
C5 C4 N1 117.7(3) . . ?
C9 C4 N1 122.4(3) . . ?
C4 C5 C6 120.2(4) . . ?
C4 C5 H5 119.9 . . ?
C6 C5 H5 119.9 . . ?
C7 C6 C5 117.8(4) . . ?
C7 C6 H6 121.1 . . ?
C5 C6 H6 121.1 . . ?
C8 C7 C6 124.5(4) . . ?
C8 C7 N4 116.7(5) . . ?
C6 C7 N4 118.8(4) . . ?
C7 C8 C9 117.9(4) . . ?
C7 C8 H8 121.1 . . ?
C9 C8 H8 121.1 . . ?
C4 C9 C8 119.7(3) . . ?
C4 C9 N3 123.0(3) . . ?
C8 C9 N3 117.3(3) . . ?
C15 C10 C11 120.0(3) . . ?
C15 C10 N2 119.5(3) . . ?
C11 C10 N2 120.4(3) . . ?
C10 C11 C12 119.4(4) . . ?
C10 C11 H11 120.3 . . ?
C12 C11 H11 120.3 . . ?
C13 C12 C11 120.9(4) . . ?
C13 C12 H12 119.5 . . ?
C11 C12 H12 119.5 . . ?
O1 C13 C12 125.4(4) . . ?
O1 C13 C14 115.2(4) . . ?
C12 C13 C14 119.4(3) . . ?
C15 C14 C13 120.0(4) . . ?
C15 C14 H14 120.0 . . ?
C13 C14 H14 120.0 . . ?
C14 C15 C10 120.2(4) . . ?
C14 C15 H15 119.9 . . ?
C10 C15 H15 119.9 . . ?
O1 C16 H16A 109.5 . . ?
O1 C16 H16B 109.5 . . ?
H16A C16 H16B 109.5 . . ?
O1 C16 H16C 109.5 . . ?
H16A C16 H16C 109.5 . . ?
H16B C16 H16C 109.5 . . ?

loop_
_geom_bond_atom_site_label_1
_geom_bond_atom_site_label_2
_geom_bond_distance
_geom_bond_site_symmetry_2
_geom_bond_publ_flag
P1 F1 1.527(4) . ?
P1 F6 1.546(3) . ?
P1 F4 1.557(3) . ?
P1 F2 1.559(3) . ?
P1 F3 1.584(3) . ?
P1 F5 1.585(3) . ?
O1 C13 1.358(5) . ?
O1 C16 1.449(5) . ?
O2 N3 1.195(4) . ?
O3 N3 1.195(5) . ?
O4 N4 1.205(7) . ?
O5 N4 1.224(7) . ?
N1 C1 1.325(4) . ?
N1 C3 1.382(5) . ?
N1 C4 1.421(4) . ?
N2 C1 1.322(4) . ?
N2 C2 1.384(4) . ?
N2 C10 1.432(4) . ?
N3 C9 1.477(5) . ?
N4 C7 1.510(6) . ?
F2 H1 2.5109 . ?
C1 H1 0.9300 . ?
C2 C3 1.336(6) . ?
C2 H2 0.9300 . ?
C3 H3 0.9300 . ?
C4 C5 1.379(5) . ?
C4 C9 1.389(5) . ?
C5 C6 1.388(5) . ?
C5 H5 0.9300 . ?
C6 C7 1.351(6) . ?
C6 H6 0.9300 . ?
C7 C8 1.348(6) . ?
C8 C9 1.392(5) . ?
C8 H8 0.9300 . ?
C10 C15 1.381(5) . ?
C10 C11 1.383(5) . ?
C11 C12 1.385(5) . ?
C11 H11 0.9300 . ?
C12 C13 1.364(5) . ?
C12 H12 0.9300 . ?
C13 C14 1.399(5) . ?
C14 C15 1.370(5) . ?
C14 H14 0.9300 . ?
C15 H15 0.9300 . ?
C16 H16A 0.9600 . ?
C16 H16B 0.9600 . ?
C16 H16C 0.9600 . ?

loop_
_geom_hbond_atom_site_label_D
_geom_hbond_atom_site_label_H
_geom_hbond_atom_site_label_A
_geom_hbond_distance_DH
_geom_hbond_distance_HA
_geom_hbond_distance_DA
_geom_hbond_angle_DHA
_geom_hbond_site_symmetry_A
C3 H3 F3 0.93 2.59 3.341(5) 138.2 4_565
C5 H5 F2 0.93 2.55 3.127(5) 120.2 3_655
C12 H12 F4 0.93 2.47 3.331(5) 154.1 1_655
C15 H15 F2 0.93 2.83 3.491(5) 129.3 .
C1 H1 F5 0.93 2.53 3.278(5) 138.1 .
C1 H1 F3 0.93 2.66 3.307(5) 127.3 .
C1 H1 F2 0.93 2.51 3.429(5) 169.4 .

loop_
_geom_torsion_atom_site_label_1
_geom_torsion_atom_site_label_2
_geom_torsion_atom_site_label_3
_geom_torsion_atom_site_label_4
_geom_torsion
_geom_torsion_site_symmetry_1
_geom_torsion_site_symmetry_2
_geom_torsion_site_symmetry_3
_geom_torsion_site_symmetry_4
_geom_torsion_publ_flag
F1 P1 F2 H1 -14.3 . . . . ?
F6 P1 F2 H1 -137.4 . . . . ?
F4 P1 F2 H1 132.7 . . . . ?
F3 P1 F2 H1 -45.9 . . . . ?
F5 P1 F2 H1 41.2 . . . . ?
C2 N2 C1 N1 -1.2(4) . . . . ?
C10 N2 C1 N1 177.4(3) . . . . ?
C3 N1 C1 N2 1.3(4) . . . . ?
C4 N1 C1 N2 -175.5(3) . . . . ?
C1 N2 C2 C3 0.6(5) . . . . ?
C10 N2 C2 C3 -177.9(3) . . . . ?
N2 C2 C3 N1 0.2(5) . . . . ?
C1 N1 C3 C2 -0.9(4) . . . . ?
C4 N1 C3 C2 175.8(3) . . . . ?
C1 N1 C4 C5 -103.5(4) . . . . ?
C3 N1 C4 C5 80.3(4) . . . . ?
C1 N1 C4 C9 73.5(4) . . . . ?
C3 N1 C4 C9 -102.8(4) . . . . ?
C9 C4 C5 C6 -1.7(5) . . . . ?
N1 C4 C5 C6 175.4(3) . . . . ?
C4 C5 C6 C7 -1.0(5) . . . . ?
C5 C6 C7 C8 2.4(6) . . . . ?
C5 C6 C7 N4 -177.2(4) . . . . ?
O4 N4 C7 C8 -27.3(6) . . . . ?
O5 N4 C7 C8 152.9(4) . . . . ?
O4 N4 C7 C6 152.4(5) . . . . ?
O5 N4 C7 C6 -27.5(6) . . . . ?
C6 C7 C8 C9 -1.1(6) . . . . ?
N4 C7 C8 C9 178.5(3) . . . . ?
C5 C4 C9 C8 3.0(5) . . . . ?
N1 C4 C9 C8 -173.9(3) . . . . ?
C5 C4 C9 N3 -176.0(3) . . . . ?
N1 C4 C9 N3 7.1(5) . . . . ?
C7 C8 C9 C4 -1.7(5) . . . . ?
C7 C8 C9 N3 177.4(3) . . . . ?
O3 N3 C9 C4 177.3(3) . . . . ?
O2 N3 C9 C4 -2.3(5) . . . . ?
O3 N3 C9 C8 -1.8(5) . . . . ?
O2 N3 C9 C8 178.6(3) . . . . ?
C1 N2 C10 C15 -33.8(5) . . . . ?
C2 N2 C10 C15 144.5(4) . . . . ?
C1 N2 C10 C11 145.6(4) . . . . ?
C2 N2 C10 C11 -36.2(6) . . . . ?
C15 C10 C11 C12 -1.5(6) . . . . ?
N2 C10 C11 C12 179.2(4) . . . . ?
C10 C11 C12 C13 1.6(7) . . . . ?
C16 O1 C13 C12 -4.9(6) . . . . ?
C16 O1 C13 C14 175.9(4) . . . . ?
C11 C12 C13 O1 -179.4(4) . . . . ?
C11 C12 C13 C14 -0.2(7) . . . . ?
O1 C13 C14 C15 178.0(3) . . . . ?
C12 C13 C14 C15 -1.3(6) . . . . ?
C13 C14 C15 C10 1.4(6) . . . . ?
C11 C10 C15 C14 -0.1(6) . . . . ?
N2 C10 C15 C14 179.3(3) . . . . ?
